data_7719555
loop_
_publ_author_name
'Lowe, Ethan'
'Hourston, Hamish'
'Sharma, Tanu'
'Dugmore, Sarah K.'
'Wilson, Claire'
'Rajaraman, Gopalan'
'Murrie, Mark'

_publ_section_title
;
 Leveraging anion selection to modulate crystallographic symmetry in
 Yb(III) single-molecule magnets.
;
_journal_issue 37
_journal_name_full 'Dalton transactions (Cambridge, England : 2003)'
_journal_page_first 14070
_journal_page_last 14078
_journal_paper_doi 10.1039/d5dt01565k
_journal_volume 54
_journal_year 2025
_chemical_formula_moiety 'C72 H60 As4 Cl2 O4 Yb, F6 P'
_chemical_formula_sum 'C72 H60 As4 Cl2 F6 O4 P Yb'
_chemical_formula_weight 1677.79
_space_group_crystal_system triclinic
_space_group_IT_number 2
_space_group_name_Hall '-P 1'
_space_group_name_H-M_alt 'P -1'
_atom_sites_solution_hydrogens geom
_atom_sites_solution_primary dual
_audit_creation_date 2025-06-27
_audit_creation_method
;
Olex2 1.5
(compiled 2025.05.31 svn.r86d253d1 for OlexSys, GUI svn.r7254)
;
_audit_update_record
;
2025-07-03 deposited with the CCDC.	2025-08-20 downloaded from the CCDC.
;
_cell_angle_alpha 80.221(2)
_cell_angle_beta 73.486(2)
_cell_angle_gamma 85.695(2)
_cell_formula_units_Z 2
_cell_length_a 10.8767(7)
_cell_length_b 17.1693(10)
_cell_length_c 18.8632(11)
_cell_measurement_reflns_used 1679
_cell_measurement_temperature 100.00
_cell_measurement_theta_max 24.06
_cell_measurement_theta_min 2.26
_cell_volume 3326.9(4)
_computing_cell_refinement 'SAINT V8.40B (?, 2016)'
_computing_data_reduction 'SAINT V8.40B (?, 2016)'
_computing_molecular_graphics 'Olex2 1.5 (Dolomanov et al., 2009)'
_computing_publication_material 'Olex2 1.5 (Dolomanov et al., 2009)'
_computing_structure_refinement 'SHELXL 2018/3 (Sheldrick, 2015)'
_computing_structure_solution 'SHELXT 2018/2 (Sheldrick, 2018)'
_diffrn_ambient_temperature 100.00
_diffrn_measured_fraction_theta_full 0.999
_diffrn_measured_fraction_theta_max 0.996
_diffrn_measurement_device_type 'Bruker APEX-II CCD'
_diffrn_measurement_method '\f and \w scans'
_diffrn_radiation_type MoK\a
_diffrn_radiation_wavelength 0.71073
_diffrn_reflns_av_R_equivalents 0.0445
_diffrn_reflns_av_unetI/netI 0.0299
_diffrn_reflns_Laue_measured_fraction_full 0.999
_diffrn_reflns_Laue_measured_fraction_max 0.996
_diffrn_reflns_limit_h_max 13
_diffrn_reflns_limit_h_min -13
_diffrn_reflns_limit_k_max 22
_diffrn_reflns_limit_k_min -21
_diffrn_reflns_limit_l_max 24
_diffrn_reflns_limit_l_min -24
_diffrn_reflns_number 14646
_diffrn_reflns_point_group_measured_fraction_full 0.999
_diffrn_reflns_point_group_measured_fraction_max 0.996
_diffrn_reflns_theta_full 25.242
_diffrn_reflns_theta_max 27.134
_diffrn_reflns_theta_min 1.140
_diffrn_source_current 0.0
_diffrn_source_power 0.0
_diffrn_source_voltage 0.0
_diffrn_standards_number 0
_exptl_absorpt_coefficient_mu 3.550
_exptl_absorpt_correction_T_max 0.745488
_exptl_absorpt_correction_T_min 0.591478
_exptl_absorpt_correction_type multi-scan
_exptl_absorpt_process_details
;
TWINABS-2012/1 (Bruker,2012) was used for absorption correction.
 
For component 1:
 wR2(int) was 0.0881 before and 0.0530 after correction.
 
For component 2:
 wR2(int) was 0.1463 before and 0.0554 after correction.
 The Ratio of minimum to maximum transmission is 0.79.Final HKLF 4 output contains 108148 reflections, Rint = 0.0436
 (83681 with I > 3sig(I), Rint = 0.0420)
;
_exptl_crystal_colour colourless
_exptl_crystal_colour_primary colourless
_exptl_crystal_density_diffrn 1.675
_exptl_crystal_description plate
_exptl_crystal_F_000 1658
_exptl_crystal_size_max 0.15
_exptl_crystal_size_mid 0.09
_exptl_crystal_size_min 0.04
_refine_diff_density_max 1.929
_refine_diff_density_min -1.009
_refine_diff_density_rms 0.159
_refine_ls_extinction_method none
_refine_ls_goodness_of_fit_ref 1.138
_refine_ls_hydrogen_treatment constr
_refine_ls_matrix_type full
_refine_ls_number_parameters 811
_refine_ls_number_reflns 14646
_refine_ls_number_restraints 0
_refine_ls_restrained_S_all 1.138
_refine_ls_R_factor_all 0.0458
_refine_ls_R_factor_gt 0.0407
_refine_ls_shift/su_max 0.001
_refine_ls_shift/su_mean 0.000
_refine_ls_structure_factor_coef Fsqd
_refine_ls_weighting_details 'w=1/[\s^2^(Fo^2^)+(0.0163P)^2^+30.1792P] where P=(Fo^2^+2Fc^2^)/3'
_refine_ls_weighting_scheme calc
_refine_ls_wR_factor_gt 0.0987
_refine_ls_wR_factor_ref 0.1011
_reflns_Friedel_coverage 0.000
_reflns_number_gt 13545
_reflns_number_total 14646
_reflns_threshold_expression 'I > 2\s(I)'
_cod_data_source_file d5dt01565k2.cif
_cod_data_source_block mo_hh_thesis_3_100k_0m_4
_cod_original_sg_symbol_H-M P-1
_cod_database_code 7719555
_shelx_shelxl_version_number 2018/3
_shelx_space_group_comment
;
The symmetry employed for this shelxl refinement is uniquely defined
by the following loop, which should always be used as a source of
symmetry information in preference to the above space-group names.
They are only intended as comments.
;
_shelx_estimated_absorpt_t_max 0.871
_shelx_estimated_absorpt_t_min 0.618
_olex2_refinement_description
;
1. Fixed Uiso
 At 1.2 times of:
  All C(H) groups
2.a Aromatic/amide H refined with riding coordinates:
 C2(H2), C3(H3), C4(H4), C5(H5), C6(H6), C8(H8), C9(H9), C10(H10), C11(H11),
 C12(H12), C14(H14), C15(H15), C16(H16), C17(H17), C18(H18), C20(H20), C21(H21),
  C22(H22), C23(H23), C24(H24), C26(H26), C027(H027), C27(H27), C28(H28),
 C29(H29), C30(H30), C32(H32), C33(H33), C34(H34), C35(H35), C36(H36), C38(H38),
  C39(H39), C40(H40), C41(H41), C42(H42), C44(H44), C45(H45), C46(H46),
 C47(H47), C48(H48), C50(H50), C51(H51), C52(H52), C53(H53), C54(H54), C56(H56),
  C57(H57), C58(H58), C59(H59), C61(H61), C62(H62), C63(H63), C64(H64),
 C65(H65), C67(H67), C68(H68), C69(H69), C70(H70), C71(H71)
;
_olex2_submission_special_instructions 'No special instructions were received'

loop_
_space_group_symop_operation_xyz
'x, y, z'
'-x, -y, -z'

loop_
_atom_site_label
_atom_site_type_symbol
_atom_site_fract_x
_atom_site_fract_y
_atom_site_fract_z
_atom_site_U_iso_or_equiv
_atom_site_adp_type
_atom_site_occupancy
_atom_site_site_symmetry_order
_atom_site_calc_flag
_atom_site_refinement_flags_posn
_atom_site_refinement_flags_adp
_atom_site_refinement_flags_occupancy
_atom_site_disorder_assembly
_atom_site_disorder_group
Yb1 Yb 0.70086(2) 0.25654(2) 0.75926(2) 0.01039(6) Uani 1 1 d . . . . .
As1 As 0.77831(4) 0.24634(3) 0.55780(3) 0.01237(10) Uani 1 1 d . . . . .
As2 As 0.48874(5) 0.43435(3) 0.74052(3) 0.01260(10) Uani 1 1 d . . . . .
As3 As 0.75146(5) 0.29633(3) 0.93484(3) 0.01433(10) Uani 1 1 d . . . . .
As4 As 0.85006(5) 0.05351(3) 0.78620(3) 0.01299(10) Uani 1 1 d . . . . .
Cl1 Cl 0.48359(12) 0.18182(8) 0.80565(7) 0.0221(2) Uani 1 1 d . . . . .
Cl2 Cl 0.91978(11) 0.33060(7) 0.70359(7) 0.0190(2) Uani 1 1 d . . . . .
O1 O 0.6967(3) 0.2590(2) 0.64350(18) 0.0160(7) Uani 1 1 d . . . . .
O2 O 0.6016(3) 0.3712(2) 0.76037(19) 0.0176(7) Uani 1 1 d . . . . .
O3 O 0.7052(3) 0.2549(2) 0.87359(19) 0.0191(7) Uani 1 1 d . . . . .
O4 O 0.8091(3) 0.1453(2) 0.7554(2) 0.0194(7) Uani 1 1 d . . . . .
C1 C 0.6724(5) 0.1880(3) 0.5222(3) 0.0166(9) Uani 1 1 d . . . . .
C2 C 0.5523(5) 0.1666(3) 0.5693(3) 0.0172(9) Uani 1 1 d . . . . .
H2 H 0.523216 0.182506 0.617252 0.021 Uiso 1 1 calc R U . . .
C3 C 0.4753(5) 0.1218(3) 0.5454(3) 0.0213(10) Uani 1 1 d . . . . .
H3 H 0.393144 0.106915 0.577386 0.026 Uiso 1 1 calc R U . . .
C4 C 0.5166(5) 0.0987(3) 0.4759(3) 0.0224(11) Uani 1 1 d . . . . .
H4 H 0.462483 0.068505 0.460123 0.027 Uiso 1 1 calc R U . . .
C5 C 0.6370(6) 0.1194(3) 0.4286(3) 0.0248(11) Uani 1 1 d . . . . .
H5 H 0.664717 0.103741 0.380451 0.030 Uiso 1 1 calc R U . . .
C6 C 0.7166(5) 0.1628(3) 0.4520(3) 0.0228(11) Uani 1 1 d . . . . .
H6 H 0.800244 0.175421 0.420775 0.027 Uiso 1 1 calc R U . . .
C7 C 0.9331(5) 0.1835(3) 0.5519(3) 0.0146(9) Uani 1 1 d . . . . .
C8 C 1.0510(5) 0.2188(3) 0.5367(3) 0.0195(10) Uani 1 1 d . . . . .
H8 H 1.055720 0.274690 0.529598 0.023 Uiso 1 1 calc R U . . .
C9 C 1.1611(5) 0.1717(3) 0.5321(3) 0.0226(11) Uani 1 1 d . . . . .
H9 H 1.241912 0.195354 0.521005 0.027 Uiso 1 1 calc R U . . .
C10 C 1.1538(5) 0.0899(3) 0.5435(3) 0.0201(10) Uani 1 1 d . . . . .
H10 H 1.229795 0.057796 0.539417 0.024 Uiso 1 1 calc R U . . .
C11 C 1.0366(5) 0.0552(3) 0.5608(3) 0.0200(10) Uani 1 1 d . . . . .
H11 H 1.031637 -0.000748 0.570219 0.024 Uiso 1 1 calc R U . . .
C12 C 0.9270(5) 0.1014(3) 0.5643(3) 0.0197(10) Uani 1 1 d . . . . .
H12 H 0.846619 0.077257 0.575370 0.024 Uiso 1 1 calc R U . . .
C13 C 0.8202(5) 0.3467(3) 0.4964(3) 0.0173(10) Uani 1 1 d . . . . .
C14 C 0.8433(6) 0.3554(3) 0.4196(3) 0.0290(12) Uani 1 1 d . . . . .
H14 H 0.835979 0.311768 0.396324 0.035 Uiso 1 1 calc R U . . .
C15 C 0.8772(6) 0.4286(4) 0.3770(3) 0.0328(14) Uani 1 1 d . . . . .
H15 H 0.894094 0.435149 0.324115 0.039 Uiso 1 1 calc R U . . .
C16 C 0.8866(6) 0.4925(4) 0.4114(4) 0.0329(14) Uani 1 1 d . . . . .
H16 H 0.910919 0.542509 0.382011 0.039 Uiso 1 1 calc R U . . .
C17 C 0.8605(6) 0.4832(3) 0.4883(4) 0.0289(12) Uani 1 1 d . . . . .
H17 H 0.865268 0.527207 0.511705 0.035 Uiso 1 1 calc R U . . .
C18 C 0.8275(5) 0.4105(3) 0.5315(3) 0.0240(11) Uani 1 1 d . . . . .
H18 H 0.810062 0.404115 0.584459 0.029 Uiso 1 1 calc R U . . .
C19 C 0.4198(5) 0.4026(3) 0.6677(3) 0.0155(9) Uani 1 1 d . . . . .
C20 C 0.4892(5) 0.4180(3) 0.5931(3) 0.0205(10) Uani 1 1 d . . . . .
H20 H 0.565231 0.447489 0.578834 0.025 Uiso 1 1 calc R U . . .
C21 C 0.4472(5) 0.3900(3) 0.5394(3) 0.0233(11) Uani 1 1 d . . . . .
H21 H 0.494349 0.400250 0.488135 0.028 Uiso 1 1 calc R U . . .
C22 C 0.3364(5) 0.3472(3) 0.5609(3) 0.0233(11) Uani 1 1 d . . . . .
H22 H 0.307461 0.328266 0.524088 0.028 Uiso 1 1 calc R U . . .
C23 C 0.2674(5) 0.3315(3) 0.6353(3) 0.0242(11) Uani 1 1 d . . . . .
H23 H 0.191750 0.301755 0.649397 0.029 Uiso 1 1 calc R U . . .
C24 C 0.3084(5) 0.3592(3) 0.6895(3) 0.0197(10) Uani 1 1 d . . . . .
H24 H 0.261149 0.348768 0.740678 0.024 Uiso 1 1 calc R U . . .
C25 C 0.3571(5) 0.4405(3) 0.8312(3) 0.0162(9) Uani 1 1 d . . . . .
C26 C 0.2719(6) 0.5048(3) 0.8403(3) 0.0278(12) Uani 1 1 d . . . . .
H26 H 0.277249 0.547649 0.800451 0.033 Uiso 1 1 calc R U . . .
C027 C 0.6813(5) -0.0240(3) 0.9228(3) 0.0216(10) Uani 1 1 d . . . . .
H027 H 0.640428 -0.043499 0.891334 0.026 Uiso 1 1 calc R U . . .
C27 C 0.1790(6) 0.5063(4) 0.9079(4) 0.0332(14) Uani 1 1 d . . . . .
H27 H 0.120622 0.550172 0.914539 0.040 Uiso 1 1 calc R U . . .
C28 C 0.1714(5) 0.4442(4) 0.9652(3) 0.0266(12) Uani 1 1 d . . . . .
H28 H 0.107345 0.445494 1.011270 0.032 Uiso 1 1 calc R U . . .
C29 C 0.2551(6) 0.3801(4) 0.9569(3) 0.0327(14) Uani 1 1 d . . . . .
H29 H 0.249002 0.337681 0.997155 0.039 Uiso 1 1 calc R U . . .
C30 C 0.3490(6) 0.3776(3) 0.8893(3) 0.0267(12) Uani 1 1 d . . . . .
H30 H 0.406872 0.333366 0.882977 0.032 Uiso 1 1 calc R U . . .
C31 C 0.5660(5) 0.5342(3) 0.6985(3) 0.0154(9) Uani 1 1 d . . . . .
C32 C 0.4992(5) 0.5984(3) 0.6703(3) 0.0200(10) Uani 1 1 d . . . . .
H32 H 0.412365 0.593660 0.671121 0.024 Uiso 1 1 calc R U . . .
C33 C 0.5608(6) 0.6700(3) 0.6406(3) 0.0264(12) Uani 1 1 d . . . . .
H33 H 0.515374 0.714780 0.622473 0.032 Uiso 1 1 calc R U . . .
C34 C 0.6882(6) 0.6751(3) 0.6379(3) 0.0294(13) Uani 1 1 d . . . . .
H34 H 0.730397 0.723572 0.616820 0.035 Uiso 1 1 calc R U . . .
C35 C 0.7560(6) 0.6105(4) 0.6655(3) 0.0285(12) Uani 1 1 d . . . . .
H35 H 0.843544 0.614979 0.663275 0.034 Uiso 1 1 calc R U . . .
C36 C 0.6945(5) 0.5395(3) 0.6962(3) 0.0210(10) Uani 1 1 d . . . . .
H36 H 0.739429 0.495020 0.715310 0.025 Uiso 1 1 calc R U . . .
C37 C 0.6234(5) 0.2744(3) 1.0280(3) 0.0211(10) Uani 1 1 d . . . . .
C38 C 0.5146(6) 0.2361(3) 1.0299(3) 0.0302(13) Uani 1 1 d . . . . .
H38 H 0.506914 0.218957 0.986055 0.036 Uiso 1 1 calc R U . . .
C39 C 0.4170(7) 0.2228(4) 1.0962(4) 0.0417(17) Uani 1 1 d . . . . .
H39 H 0.340868 0.198202 1.097381 0.050 Uiso 1 1 calc R U . . .
C40 C 0.4304(8) 0.2453(4) 1.1599(4) 0.050(2) Uani 1 1 d . . . . .
H40 H 0.364818 0.234101 1.205492 0.059 Uiso 1 1 calc R U . . .
C41 C 0.5385(8) 0.2842(4) 1.1586(3) 0.0438(18) Uani 1 1 d . . . . .
H41 H 0.546158 0.299941 1.203083 0.053 Uiso 1 1 calc R U . . .
C42 C 0.6351(6) 0.3001(4) 1.0926(3) 0.0283(12) Uani 1 1 d . . . . .
H42 H 0.708306 0.328028 1.090963 0.034 Uiso 1 1 calc R U . . .
C43 C 0.7591(5) 0.4082(3) 0.9065(3) 0.0180(10) Uani 1 1 d . . . . .
C44 C 0.6444(6) 0.4540(3) 0.9203(3) 0.0261(12) Uani 1 1 d . . . . .
H44 H 0.565163 0.429586 0.946255 0.031 Uiso 1 1 calc R U . . .
C45 C 0.6473(6) 0.5338(4) 0.8960(3) 0.0333(14) Uani 1 1 d . . . . .
H45 H 0.569737 0.564613 0.905001 0.040 Uiso 1 1 calc R U . . .
C46 C 0.7633(6) 0.5703(3) 0.8582(3) 0.0305(13) Uani 1 1 d . . . . .
H46 H 0.764626 0.625750 0.841923 0.037 Uiso 1 1 calc R U . . .
C47 C 0.8760(6) 0.5255(3) 0.8446(3) 0.0283(12) Uani 1 1 d . . . . .
H47 H 0.954868 0.550362 0.818572 0.034 Uiso 1 1 calc R U . . .
C48 C 0.8749(5) 0.4443(3) 0.8687(3) 0.0229(11) Uani 1 1 d . . . . .
H48 H 0.952721 0.413748 0.859353 0.027 Uiso 1 1 calc R U . . .
C49 C 0.9168(5) 0.2546(3) 0.9405(3) 0.0181(10) Uani 1 1 d . . . . .
C50 C 0.9434(5) 0.2273(3) 1.0086(3) 0.0245(11) Uani 1 1 d . . . . .
H50 H 0.878352 0.228741 1.054333 0.029 Uiso 1 1 calc R U . . .
C51 C 1.0656(6) 0.1978(4) 1.0091(3) 0.0335(14) Uani 1 1 d . . . . .
H51 H 1.083759 0.177411 1.055272 0.040 Uiso 1 1 calc R U . . .
C52 C 1.1606(6) 0.1981(4) 0.9426(3) 0.0285(12) Uani 1 1 d . . . . .
H52 H 1.244762 0.179603 0.943447 0.034 Uiso 1 1 calc R U . . .
C53 C 1.1349(5) 0.2251(3) 0.8746(3) 0.0241(11) Uani 1 1 d . . . . .
H53 H 1.200875 0.224417 0.829099 0.029 Uiso 1 1 calc R U . . .
C54 C 1.0122(5) 0.2530(3) 0.8732(3) 0.0197(10) Uani 1 1 d . . . . .
H54 H 0.993389 0.270941 0.826832 0.024 Uiso 1 1 calc R U . . .
C55 C 0.7858(5) 0.0243(3) 0.8918(3) 0.0178(10) Uani 1 1 d . . . . .
C56 C 0.8465(6) 0.0532(4) 0.9376(3) 0.0306(13) Uani 1 1 d . . . . .
H56 H 0.918583 0.085964 0.916410 0.037 Uiso 1 1 calc R U . . .
C57 C 0.7996(7) 0.0332(4) 1.0148(4) 0.0401(16) Uani 1 1 d . . . . .
H57 H 0.839776 0.052838 1.046610 0.048 Uiso 1 1 calc R U . . .
C58 C 0.6956(6) -0.0148(4) 1.0458(3) 0.0333(14) Uani 1 1 d . . . . .
H58 H 0.664542 -0.027873 1.098693 0.040 Uiso 1 1 calc R U . . .
C59 C 0.6365(5) -0.0438(3) 1.0004(3) 0.0261(12) Uani 1 1 d . . . . .
H59 H 0.565406 -0.077299 1.021941 0.031 Uiso 1 1 calc R U . . .
C60 C 1.0328(5) 0.0477(3) 0.7652(3) 0.0147(9) Uani 1 1 d . . . . .
C61 C 1.0965(5) 0.1171(3) 0.7328(3) 0.0170(10) Uani 1 1 d . . . . .
H61 H 1.052161 0.163581 0.716864 0.020 Uiso 1 1 calc R U . . .
C62 C 1.2291(5) 0.1167(3) 0.7243(3) 0.0234(11) Uani 1 1 d . . . . .
H62 H 1.275423 0.163706 0.702824 0.028 Uiso 1 1 calc R U . . .
C63 C 1.2930(5) 0.0484(3) 0.7470(3) 0.0233(11) Uani 1 1 d . . . . .
H63 H 1.382455 0.049270 0.741550 0.028 Uiso 1 1 calc R U . . .
C64 C 1.2280(5) -0.0211(3) 0.7777(3) 0.0239(11) Uani 1 1 d . . . . .
H64 H 1.273416 -0.067994 0.791575 0.029 Uiso 1 1 calc R U . . .
C65 C 1.0965(5) -0.0224(3) 0.7880(3) 0.0187(10) Uani 1 1 d . . . . .
H65 H 1.050589 -0.069402 0.810031 0.022 Uiso 1 1 calc R U . . .
C66 C 0.7857(5) -0.0151(3) 0.7360(3) 0.0154(9) Uani 1 1 d . . . . .
C67 C 0.8563(5) -0.0810(3) 0.7118(3) 0.0205(10) Uani 1 1 d . . . . .
H67 H 0.936245 -0.094478 0.722421 0.025 Uiso 1 1 calc R U . . .
C68 C 0.8097(5) -0.1271(3) 0.6722(3) 0.0241(11) Uani 1 1 d . . . . .
H68 H 0.857983 -0.172008 0.655040 0.029 Uiso 1 1 calc R U . . .
C69 C 0.6919(5) -0.1072(3) 0.6576(3) 0.0219(11) Uani 1 1 d . . . . .
H69 H 0.659159 -0.139004 0.630865 0.026 Uiso 1 1 calc R U . . .
C70 C 0.6224(5) -0.0413(3) 0.6818(3) 0.0268(12) Uani 1 1 d . . . . .
H70 H 0.542321 -0.028021 0.671352 0.032 Uiso 1 1 calc R U . . .
C71 C 0.6679(5) 0.0053(3) 0.7210(3) 0.0215(11) Uani 1 1 d . . . . .
H71 H 0.619907 0.050541 0.737543 0.026 Uiso 1 1 calc R U . . .
P1 P 0.91767(18) 0.26181(8) 0.22309(8) 0.0301(3) Uani 1 1 d . . . . .
F1 F 0.7942(5) 0.3089(3) 0.2656(3) 0.0621(14) Uani 1 1 d . . . . .
F2 F 0.9000(3) 0.1961(2) 0.29587(17) 0.0310(8) Uani 1 1 d . . . . .
F3 F 1.0066(5) 0.3083(2) 0.2549(2) 0.0533(12) Uani 1 1 d . . . . .
F4 F 1.0409(4) 0.2132(2) 0.18161(19) 0.0412(9) Uani 1 1 d . . . . .
F5 F 0.9361(6) 0.3277(2) 0.1507(2) 0.0680(16) Uani 1 1 d . . . . .
F6 F 0.8308(4) 0.2138(2) 0.1922(2) 0.0400(9) Uani 1 1 d . . . . .

loop_
_atom_site_aniso_label
_atom_site_aniso_U_11
_atom_site_aniso_U_22
_atom_site_aniso_U_33
_atom_site_aniso_U_23
_atom_site_aniso_U_13
_atom_site_aniso_U_12
Yb1 0.01273(10) 0.00911(9) 0.00960(9) -0.00214(7) -0.00347(7) 0.00101(7)
As1 0.0122(2) 0.0153(2) 0.0094(2) -0.00282(17) -0.00189(17) -0.00200(17)
As2 0.0149(2) 0.0101(2) 0.0124(2) -0.00240(17) -0.00337(17) 0.00236(17)
As3 0.0183(2) 0.0157(2) 0.0098(2) -0.00368(17) -0.00431(18) -0.00025(18)
As4 0.0136(2) 0.0097(2) 0.0163(2) -0.00278(17) -0.00519(18) 0.00148(17)
Cl1 0.0151(5) 0.0242(6) 0.0255(6) -0.0069(5) -0.0004(5) -0.0055(5)
Cl2 0.0159(5) 0.0205(6) 0.0197(6) 0.0014(4) -0.0053(4) -0.0046(4)
O1 0.0166(17) 0.0212(17) 0.0111(15) -0.0045(13) -0.0045(13) 0.0023(13)
O2 0.0200(18) 0.0139(16) 0.0192(17) -0.0035(13) -0.0068(14) 0.0059(13)
O3 0.0249(19) 0.0207(18) 0.0145(16) -0.0048(14) -0.0084(14) -0.0023(14)
O4 0.0238(19) 0.0104(16) 0.0250(18) -0.0018(14) -0.0097(15) 0.0037(13)
C1 0.020(2) 0.017(2) 0.013(2) -0.0002(18) -0.0046(19) -0.0005(18)
C2 0.015(2) 0.021(2) 0.015(2) -0.0041(19) -0.0032(18) 0.0004(19)
C3 0.015(2) 0.026(3) 0.024(3) -0.003(2) -0.007(2) -0.004(2)
C4 0.024(3) 0.022(3) 0.026(3) -0.001(2) -0.015(2) -0.004(2)
C5 0.033(3) 0.028(3) 0.016(2) -0.007(2) -0.008(2) -0.006(2)
C6 0.022(3) 0.031(3) 0.014(2) -0.010(2) 0.001(2) -0.008(2)
C7 0.016(2) 0.019(2) 0.010(2) -0.0065(17) -0.0019(17) -0.0018(18)
C8 0.016(2) 0.019(2) 0.023(3) -0.002(2) -0.004(2) -0.0059(19)
C9 0.018(2) 0.023(3) 0.027(3) -0.003(2) -0.006(2) -0.003(2)
C10 0.017(2) 0.021(2) 0.021(2) -0.004(2) -0.0016(19) 0.0018(19)
C11 0.019(2) 0.019(2) 0.021(2) -0.0051(19) -0.002(2) -0.0030(19)
C12 0.020(2) 0.018(2) 0.021(2) -0.0038(19) -0.003(2) -0.0036(19)
C13 0.014(2) 0.019(2) 0.019(2) 0.0000(19) -0.0055(18) -0.0010(18)
C14 0.037(3) 0.026(3) 0.018(3) 0.002(2) -0.001(2) 0.000(2)
C15 0.042(4) 0.026(3) 0.022(3) 0.005(2) -0.001(2) 0.002(3)
C16 0.030(3) 0.022(3) 0.037(3) 0.010(2) -0.004(3) 0.001(2)
C17 0.027(3) 0.017(3) 0.045(4) -0.001(2) -0.016(3) -0.004(2)
C18 0.026(3) 0.022(3) 0.026(3) -0.002(2) -0.010(2) -0.002(2)
C19 0.018(2) 0.013(2) 0.016(2) -0.0024(17) -0.0059(19) 0.0017(18)
C20 0.020(2) 0.025(3) 0.017(2) -0.005(2) -0.004(2) -0.001(2)
C21 0.028(3) 0.027(3) 0.014(2) -0.005(2) -0.002(2) -0.004(2)
C22 0.031(3) 0.023(3) 0.022(3) -0.008(2) -0.016(2) 0.003(2)
C23 0.024(3) 0.018(2) 0.033(3) -0.004(2) -0.011(2) -0.006(2)
C24 0.021(2) 0.017(2) 0.019(2) 0.0016(19) -0.005(2) -0.0020(19)
C25 0.018(2) 0.017(2) 0.015(2) -0.0033(18) -0.0052(18) -0.0019(18)
C26 0.028(3) 0.022(3) 0.025(3) 0.002(2) 0.001(2) 0.008(2)
C027 0.017(2) 0.022(3) 0.026(3) -0.003(2) -0.006(2) 0.000(2)
C27 0.025(3) 0.030(3) 0.036(3) -0.007(3) 0.002(2) 0.011(2)
C28 0.023(3) 0.036(3) 0.019(3) -0.008(2) 0.000(2) 0.000(2)
C29 0.044(4) 0.028(3) 0.021(3) -0.002(2) -0.004(3) 0.007(3)
C30 0.035(3) 0.023(3) 0.018(3) -0.001(2) -0.002(2) 0.007(2)
C31 0.023(2) 0.010(2) 0.013(2) -0.0029(17) -0.0051(18) 0.0004(18)
C32 0.029(3) 0.017(2) 0.012(2) -0.0011(18) -0.003(2) 0.002(2)
C33 0.044(3) 0.016(2) 0.017(2) -0.003(2) -0.007(2) 0.005(2)
C34 0.052(4) 0.015(2) 0.019(3) -0.002(2) -0.005(2) -0.008(2)
C35 0.026(3) 0.031(3) 0.027(3) -0.003(2) -0.004(2) -0.015(2)
C36 0.020(3) 0.026(3) 0.020(2) -0.004(2) -0.009(2) -0.003(2)
C37 0.024(3) 0.022(3) 0.016(2) -0.0016(19) -0.005(2) 0.002(2)
C38 0.027(3) 0.026(3) 0.031(3) 0.001(2) -0.001(2) -0.004(2)
C39 0.032(3) 0.031(3) 0.046(4) 0.003(3) 0.011(3) -0.004(3)
C40 0.052(4) 0.037(4) 0.032(4) 0.013(3) 0.018(3) 0.015(3)
C41 0.059(5) 0.048(4) 0.015(3) -0.002(3) -0.003(3) 0.023(4)
C42 0.032(3) 0.037(3) 0.015(2) -0.012(2) -0.002(2) 0.009(2)
C43 0.027(3) 0.015(2) 0.014(2) -0.0052(18) -0.008(2) 0.0001(19)
C44 0.029(3) 0.027(3) 0.024(3) -0.007(2) -0.009(2) 0.007(2)
C45 0.036(3) 0.032(3) 0.032(3) -0.011(3) -0.010(3) 0.013(3)
C46 0.051(4) 0.016(3) 0.027(3) -0.004(2) -0.014(3) 0.001(2)
C47 0.040(3) 0.021(3) 0.022(3) -0.005(2) -0.003(2) -0.004(2)
C48 0.026(3) 0.021(3) 0.021(3) -0.006(2) -0.002(2) -0.002(2)
C49 0.019(2) 0.020(2) 0.016(2) -0.0059(19) -0.0051(19) -0.0011(19)
C50 0.024(3) 0.033(3) 0.015(2) -0.005(2) -0.004(2) 0.006(2)
C51 0.031(3) 0.050(4) 0.021(3) -0.006(3) -0.012(2) 0.014(3)
C52 0.023(3) 0.036(3) 0.028(3) -0.008(2) -0.011(2) 0.011(2)
C53 0.021(3) 0.027(3) 0.022(3) -0.005(2) -0.002(2) 0.003(2)
C54 0.027(3) 0.020(2) 0.014(2) -0.0024(19) -0.008(2) -0.001(2)
C55 0.020(2) 0.012(2) 0.020(2) -0.0015(18) -0.006(2) 0.0027(18)
C56 0.042(3) 0.028(3) 0.023(3) -0.005(2) -0.008(3) -0.015(3)
C57 0.057(4) 0.043(4) 0.024(3) -0.012(3) -0.008(3) -0.017(3)
C58 0.040(4) 0.036(3) 0.018(3) -0.003(2) 0.000(2) -0.002(3)
C59 0.023(3) 0.025(3) 0.025(3) 0.003(2) -0.002(2) -0.003(2)
C60 0.014(2) 0.016(2) 0.014(2) -0.0037(18) -0.0036(18) -0.0003(18)
C61 0.025(3) 0.014(2) 0.013(2) -0.0023(17) -0.0053(19) -0.0043(19)
C62 0.019(3) 0.026(3) 0.024(3) -0.011(2) 0.001(2) -0.003(2)
C63 0.015(2) 0.034(3) 0.023(3) -0.013(2) -0.003(2) -0.001(2)
C64 0.025(3) 0.025(3) 0.025(3) -0.007(2) -0.010(2) 0.006(2)
C65 0.020(2) 0.015(2) 0.021(2) -0.0026(19) -0.007(2) -0.0005(19)
C66 0.018(2) 0.013(2) 0.015(2) -0.0027(17) -0.0027(18) -0.0011(18)
C67 0.020(2) 0.015(2) 0.029(3) -0.005(2) -0.012(2) 0.0041(19)
C68 0.028(3) 0.018(2) 0.030(3) -0.015(2) -0.009(2) 0.006(2)
C69 0.023(3) 0.023(3) 0.022(3) -0.009(2) -0.009(2) 0.000(2)
C70 0.023(3) 0.031(3) 0.034(3) -0.016(2) -0.015(2) 0.008(2)
C71 0.019(2) 0.023(3) 0.026(3) -0.010(2) -0.009(2) 0.007(2)
P1 0.0574(10) 0.0165(7) 0.0205(7) -0.0034(5) -0.0191(7) 0.0070(6)
F1 0.085(3) 0.053(3) 0.068(3) -0.040(2) -0.050(3) 0.051(3)
F2 0.0361(19) 0.0331(18) 0.0144(15) 0.0020(13) 0.0011(13) 0.0136(15)
F3 0.088(3) 0.041(2) 0.042(2) -0.0096(19) -0.032(2) -0.008(2)
F4 0.052(2) 0.047(2) 0.0167(16) -0.0033(15) 0.0017(16) 0.0012(18)
F5 0.151(5) 0.023(2) 0.042(2) 0.0133(18) -0.054(3) -0.015(3)
F6 0.061(3) 0.0305(19) 0.034(2) -0.0097(16) -0.0196(18) -0.0029(17)

loop_
_atom_type_symbol
_atom_type_description
_atom_type_scat_dispersion_real
_atom_type_scat_dispersion_imag
_atom_type_scat_source
C C 0.0033 0.0016 'International Tables Vol C Tables 4.2.6.8 and 6.1.1.4'
H H 0.0000 0.0000 'International Tables Vol C Tables 4.2.6.8 and 6.1.1.4'
As As 0.0499 2.0058 'International Tables Vol C Tables 4.2.6.8 and 6.1.1.4'
Cl Cl 0.1484 0.1585 'International Tables Vol C Tables 4.2.6.8 and 6.1.1.4'
F F 0.0171 0.0103 'International Tables Vol C Tables 4.2.6.8 and 6.1.1.4'
O O 0.0106 0.0060 'International Tables Vol C Tables 4.2.6.8 and 6.1.1.4'
P P 0.1023 0.0942 'International Tables Vol C Tables 4.2.6.8 and 6.1.1.4'
Yb Yb -0.3850 5.5486 'International Tables Vol C Tables 4.2.6.8 and 6.1.1.4'

loop_
_geom_angle_atom_site_label_1
_geom_angle_atom_site_label_2
_geom_angle_atom_site_label_3
_geom_angle
_geom_angle_site_symmetry_1
_geom_angle_site_symmetry_3
_geom_angle_publ_flag
Cl1 Yb1 Cl2 176.24(4) . . ?
O1 Yb1 Cl1 89.25(10) . . ?
O1 Yb1 Cl2 87.03(9) . . ?
O2 Yb1 Cl1 91.97(10) . . ?
O2 Yb1 Cl2 88.51(10) . . ?
O2 Yb1 O1 89.80(13) . . ?
O3 Yb1 Cl1 90.99(10) . . ?
O3 Yb1 Cl2 92.74(10) . . ?
O3 Yb1 O1 179.65(14) . . ?
O3 Yb1 O2 89.93(13) . . ?
O3 Yb1 O4 90.41(13) . . ?
O4 Yb1 Cl1 90.98(10) . . ?
O4 Yb1 Cl2 88.52(10) . . ?
O4 Yb1 O1 89.85(13) . . ?
O4 Yb1 O2 177.02(14) . . ?
O1 As1 C1 106.52(19) . . ?
O1 As1 C7 114.43(18) . . ?
O1 As1 C13 109.94(19) . . ?
C1 As1 C7 105.3(2) . . ?
C1 As1 C13 112.0(2) . . ?
C13 As1 C7 108.7(2) . . ?
O2 As2 C19 111.77(18) . . ?
O2 As2 C25 107.85(19) . . ?
O2 As2 C31 107.8(2) . . ?
C25 As2 C19 110.4(2) . . ?
C25 As2 C31 111.6(2) . . ?
C31 As2 C19 107.4(2) . . ?
O3 As3 C37 106.6(2) . . ?
O3 As3 C43 110.97(19) . . ?
O3 As3 C49 109.64(19) . . ?
C37 As3 C49 112.4(2) . . ?
C43 As3 C37 108.0(2) . . ?
C43 As3 C49 109.2(2) . . ?
O4 As4 C55 113.41(19) . . ?
O4 As4 C60 107.40(19) . . ?
O4 As4 C66 107.26(19) . . ?
C55 As4 C60 105.9(2) . . ?
C55 As4 C66 110.0(2) . . ?
C60 As4 C66 113.0(2) . . ?
As1 O1 Yb1 146.78(19) . . ?
As2 O2 Yb1 151.6(2) . . ?
As3 O3 Yb1 148.8(2) . . ?
As4 O4 Yb1 156.8(2) . . ?
C2 C1 As1 118.4(4) . . ?
C2 C1 C6 120.3(5) . . ?
C6 C1 As1 121.2(4) . . ?
C1 C2 H2 120.3 . . ?
C3 C2 C1 119.3(5) . . ?
C3 C2 H2 120.3 . . ?
C2 C3 H3 119.7 . . ?
C4 C3 C2 120.7(5) . . ?
C4 C3 H3 119.7 . . ?
C3 C4 H4 119.8 . . ?
C3 C4 C5 120.5(5) . . ?
C5 C4 H4 119.8 . . ?
C4 C5 H5 120.1 . . ?
C6 C5 C4 119.8(5) . . ?
C6 C5 H5 120.1 . . ?
C1 C6 H6 120.3 . . ?
C5 C6 C1 119.4(5) . . ?
C5 C6 H6 120.3 . . ?
C8 C7 As1 120.9(4) . . ?
C12 C7 As1 119.4(4) . . ?
C12 C7 C8 119.7(5) . . ?
C7 C8 H8 120.3 . . ?
C9 C8 C7 119.4(5) . . ?
C9 C8 H8 120.3 . . ?
C8 C9 H9 119.9 . . ?
C8 C9 C10 120.2(5) . . ?
C10 C9 H9 119.9 . . ?
C9 C10 H10 119.9 . . ?
C11 C10 C9 120.1(5) . . ?
C11 C10 H10 119.9 . . ?
C10 C11 H11 119.9 . . ?
C12 C11 C10 120.1(5) . . ?
C12 C11 H11 119.9 . . ?
C7 C12 H12 119.8 . . ?
C11 C12 C7 120.4(5) . . ?
C11 C12 H12 119.8 . . ?
C14 C13 As1 121.1(4) . . ?
C14 C13 C18 121.1(5) . . ?
C18 C13 As1 117.8(4) . . ?
C13 C14 H14 120.4 . . ?
C13 C14 C15 119.2(6) . . ?
C15 C14 H14 120.4 . . ?
C14 C15 H15 119.9 . . ?
C14 C15 C16 120.2(6) . . ?
C16 C15 H15 119.9 . . ?
C15 C16 H16 120.1 . . ?
C17 C16 C15 119.8(5) . . ?
C17 C16 H16 120.1 . . ?
C16 C17 H17 119.6 . . ?
C16 C17 C18 120.7(6) . . ?
C18 C17 H17 119.6 . . ?
C13 C18 H18 120.5 . . ?
C17 C18 C13 118.9(5) . . ?
C17 C18 H18 120.5 . . ?
C20 C19 As2 118.2(4) . . ?
C20 C19 C24 120.8(5) . . ?
C24 C19 As2 120.8(4) . . ?
C19 C20 H20 120.2 . . ?
C19 C20 C21 119.7(5) . . ?
C21 C20 H20 120.2 . . ?
C20 C21 H21 120.2 . . ?
C22 C21 C20 119.6(5) . . ?
C22 C21 H21 120.2 . . ?
C21 C22 H22 119.6 . . ?
C23 C22 C21 120.7(5) . . ?
C23 C22 H22 119.6 . . ?
C22 C23 H23 119.9 . . ?
C22 C23 C24 120.2(5) . . ?
C24 C23 H23 119.9 . . ?
C19 C24 H24 120.5 . . ?
C23 C24 C19 119.1(5) . . ?
C23 C24 H24 120.5 . . ?
C26 C25 As2 122.3(4) . . ?
C26 C25 C30 120.3(5) . . ?
C30 C25 As2 117.4(4) . . ?
C25 C26 H26 120.2 . . ?
C27 C26 C25 119.6(5) . . ?
C27 C26 H26 120.2 . . ?
C55 C027 H027 120.2 . . ?
C55 C027 C59 119.7(5) . . ?
C59 C027 H027 120.2 . . ?
C26 C27 H27 120.0 . . ?
C28 C27 C26 120.0(5) . . ?
C28 C27 H27 120.0 . . ?
C27 C28 H28 119.5 . . ?
C27 C28 C29 121.0(5) . . ?
C29 C28 H28 119.5 . . ?
C28 C29 H29 120.1 . . ?
C28 C29 C30 119.8(5) . . ?
C30 C29 H29 120.1 . . ?
C25 C30 C29 119.2(5) . . ?
C25 C30 H30 120.4 . . ?
C29 C30 H30 120.4 . . ?
C32 C31 As2 122.1(4) . . ?
C32 C31 C36 121.1(5) . . ?
C36 C31 As2 116.8(4) . . ?
C31 C32 H32 120.3 . . ?
C31 C32 C33 119.5(5) . . ?
C33 C32 H32 120.3 . . ?
C32 C33 H33 120.3 . . ?
C34 C33 C32 119.4(5) . . ?
C34 C33 H33 120.3 . . ?
C33 C34 H34 119.4 . . ?
C33 C34 C35 121.2(5) . . ?
C35 C34 H34 119.4 . . ?
C34 C35 H35 120.2 . . ?
C36 C35 C34 119.5(5) . . ?
C36 C35 H35 120.2 . . ?
C31 C36 H36 120.4 . . ?
C35 C36 C31 119.2(5) . . ?
C35 C36 H36 120.4 . . ?
C38 C37 As3 118.4(4) . . ?
C38 C37 C42 120.5(5) . . ?
C42 C37 As3 121.1(4) . . ?
C37 C38 H38 120.2 . . ?
C37 C38 C39 119.6(6) . . ?
C39 C38 H38 120.2 . . ?
C38 C39 H39 120.0 . . ?
C40 C39 C38 119.9(7) . . ?
C40 C39 H39 120.0 . . ?
C39 C40 H40 119.5 . . ?
C39 C40 C41 121.0(6) . . ?
C41 C40 H40 119.5 . . ?
C40 C41 H41 120.0 . . ?
C42 C41 C40 119.9(7) . . ?
C42 C41 H41 120.0 . . ?
C37 C42 H42 120.5 . . ?
C41 C42 C37 119.0(6) . . ?
C41 C42 H42 120.5 . . ?
C44 C43 As3 119.0(4) . . ?
C48 C43 As3 121.0(4) . . ?
C48 C43 C44 119.9(5) . . ?
C43 C44 H44 120.1 . . ?
C45 C44 C43 119.8(6) . . ?
C45 C44 H44 120.1 . . ?
C44 C45 H45 119.7 . . ?
C44 C45 C46 120.5(6) . . ?
C46 C45 H45 119.7 . . ?
C45 C46 H46 120.1 . . ?
C47 C46 C45 119.9(5) . . ?
C47 C46 H46 120.1 . . ?
C46 C47 H47 119.8 . . ?
C46 C47 C48 120.4(6) . . ?
C48 C47 H47 119.8 . . ?
C43 C48 H48 120.2 . . ?
C47 C48 C43 119.5(5) . . ?
C47 C48 H48 120.2 . . ?
C50 C49 As3 122.1(4) . . ?
C50 C49 C54 120.5(5) . . ?
C54 C49 As3 117.4(4) . . ?
C49 C50 H50 120.3 . . ?
C51 C50 C49 119.5(5) . . ?
C51 C50 H50 120.3 . . ?
C50 C51 H51 120.0 . . ?
C52 C51 C50 119.9(5) . . ?
C52 C51 H51 120.0 . . ?
C51 C52 H52 119.5 . . ?
C51 C52 C53 120.9(5) . . ?
C53 C52 H52 119.5 . . ?
C52 C53 H53 120.2 . . ?
C52 C53 C54 119.7(5) . . ?
C54 C53 H53 120.2 . . ?
C49 C54 H54 120.3 . . ?
C53 C54 C49 119.5(5) . . ?
C53 C54 H54 120.3 . . ?
C027 C55 As4 121.3(4) . . ?
C027 C55 C56 120.6(5) . . ?
C56 C55 As4 118.2(4) . . ?
C55 C56 H56 120.6 . . ?
C57 C56 C55 118.8(6) . . ?
C57 C56 H56 120.6 . . ?
C56 C57 H57 119.6 . . ?
C58 C57 C56 120.8(6) . . ?
C58 C57 H57 119.6 . . ?
C57 C58 H58 119.9 . . ?
C57 C58 C59 120.3(5) . . ?
C59 C58 H58 119.9 . . ?
C027 C59 H59 120.0 . . ?
C58 C59 C027 119.9(5) . . ?
C58 C59 H59 120.0 . . ?
C61 C60 As4 116.5(4) . . ?
C61 C60 C65 122.3(5) . . ?
C65 C60 As4 120.9(4) . . ?
C60 C61 H61 121.1 . . ?
C60 C61 C62 117.8(5) . . ?
C62 C61 H61 121.1 . . ?
C61 C62 H62 119.7 . . ?
C63 C62 C61 120.6(5) . . ?
C63 C62 H62 119.7 . . ?
C62 C63 H63 119.6 . . ?
C62 C63 C64 120.8(5) . . ?
C64 C63 H63 119.6 . . ?
C63 C64 H64 120.0 . . ?
C63 C64 C65 120.0(5) . . ?
C65 C64 H64 120.0 . . ?
C60 C65 H65 120.8 . . ?
C64 C65 C60 118.5(5) . . ?
C64 C65 H65 120.8 . . ?
C67 C66 As4 121.3(4) . . ?
C67 C66 C71 120.8(5) . . ?
C71 C66 As4 117.8(4) . . ?
C66 C67 H67 120.2 . . ?
C68 C67 C66 119.7(5) . . ?
C68 C67 H67 120.2 . . ?
C67 C68 H68 120.2 . . ?
C67 C68 C69 119.7(5) . . ?
C69 C68 H68 120.2 . . ?
C68 C69 H69 119.9 . . ?
C70 C69 C68 120.1(5) . . ?
C70 C69 H69 119.9 . . ?
C69 C70 H70 119.6 . . ?
C71 C70 C69 120.8(5) . . ?
C71 C70 H70 119.6 . . ?
C66 C71 H71 120.6 . . ?
C70 C71 C66 118.9(5) . . ?
C70 C71 H71 120.6 . . ?
F1 P1 F2 89.7(2) . . ?
F1 P1 F4 179.0(3) . . ?
F2 P1 F4 89.33(19) . . ?
F3 P1 F1 90.3(3) . . ?
F3 P1 F2 88.7(2) . . ?
F3 P1 F4 89.9(3) . . ?
F5 P1 F1 90.4(3) . . ?
F5 P1 F2 179.6(3) . . ?
F5 P1 F3 90.9(2) . . ?
F5 P1 F4 90.6(3) . . ?
F6 P1 F1 90.5(2) . . ?
F6 P1 F2 90.3(2) . . ?
F6 P1 F3 178.7(2) . . ?
F6 P1 F4 89.2(2) . . ?
F6 P1 F5 90.1(2) . . ?

loop_
_geom_bond_atom_site_label_1
_geom_bond_atom_site_label_2
_geom_bond_distance
_geom_bond_site_symmetry_2
_geom_bond_publ_flag
Yb1 Cl1 2.6258(12) . ?
Yb1 Cl2 2.6398(12) . ?
Yb1 O1 2.190(3) . ?
Yb1 O2 2.174(3) . ?
Yb1 O3 2.166(3) . ?
Yb1 O4 2.168(3) . ?
As1 O1 1.650(3) . ?
As1 C1 1.903(5) . ?
As1 C7 1.917(5) . ?
As1 C13 1.913(5) . ?
As2 O2 1.657(3) . ?
As2 C19 1.910(5) . ?
As2 C25 1.906(5) . ?
As2 C31 1.910(5) . ?
As3 O3 1.661(3) . ?
As3 C37 1.907(5) . ?
As3 C43 1.906(5) . ?
As3 C49 1.910(5) . ?
As4 O4 1.659(3) . ?
As4 C55 1.906(5) . ?
As4 C60 1.911(5) . ?
As4 C66 1.913(5) . ?
C1 C2 1.390(7) . ?
C1 C6 1.405(7) . ?
C2 H2 0.9500 . ?
C2 C3 1.387(7) . ?
C3 H3 0.9500 . ?
C3 C4 1.375(8) . ?
C4 H4 0.9500 . ?
C4 C5 1.392(8) . ?
C5 H5 0.9500 . ?
C5 C6 1.388(7) . ?
C6 H6 0.9500 . ?
C7 C8 1.394(7) . ?
C7 C12 1.391(7) . ?
C8 H8 0.9500 . ?
C8 C9 1.384(7) . ?
C9 H9 0.9500 . ?
C9 C10 1.389(7) . ?
C10 H10 0.9500 . ?
C10 C11 1.377(7) . ?
C11 H11 0.9500 . ?
C11 C12 1.373(7) . ?
C12 H12 0.9500 . ?
C13 C14 1.381(7) . ?
C13 C18 1.390(7) . ?
C14 H14 0.9500 . ?
C14 C15 1.385(8) . ?
C15 H15 0.9500 . ?
C15 C16 1.389(9) . ?
C16 H16 0.9500 . ?
C16 C17 1.380(9) . ?
C17 H17 0.9500 . ?
C17 C18 1.381(8) . ?
C18 H18 0.9500 . ?
C19 C20 1.385(7) . ?
C19 C24 1.393(7) . ?
C20 H20 0.9500 . ?
C20 C21 1.389(7) . ?
C21 H21 0.9500 . ?
C21 C22 1.382(8) . ?
C22 H22 0.9500 . ?
C22 C23 1.382(8) . ?
C23 H23 0.9500 . ?
C23 C24 1.387(7) . ?
C24 H24 0.9500 . ?
C25 C26 1.390(7) . ?
C25 C30 1.390(7) . ?
C26 H26 0.9500 . ?
C26 C27 1.386(8) . ?
C027 H027 0.9500 . ?
C027 C55 1.385(7) . ?
C027 C59 1.395(8) . ?
C27 H27 0.9500 . ?
C27 C28 1.371(8) . ?
C28 H28 0.9500 . ?
C28 C29 1.375(8) . ?
C29 H29 0.9500 . ?
C29 C30 1.394(8) . ?
C30 H30 0.9500 . ?
C31 C32 1.388(7) . ?
C31 C36 1.394(7) . ?
C32 H32 0.9500 . ?
C32 C33 1.396(8) . ?
C33 H33 0.9500 . ?
C33 C34 1.381(9) . ?
C34 H34 0.9500 . ?
C34 C35 1.395(9) . ?
C35 H35 0.9500 . ?
C35 C36 1.390(8) . ?
C36 H36 0.9500 . ?
C37 C38 1.385(8) . ?
C37 C42 1.406(7) . ?
C38 H38 0.9500 . ?
C38 C39 1.388(8) . ?
C39 H39 0.9500 . ?
C39 C40 1.371(11) . ?
C40 H40 0.9500 . ?
C40 C41 1.388(12) . ?
C41 H41 0.9500 . ?
C41 C42 1.383(8) . ?
C42 H42 0.9500 . ?
C43 C44 1.408(7) . ?
C43 C48 1.392(7) . ?
C44 H44 0.9500 . ?
C44 C45 1.368(8) . ?
C45 H45 0.9500 . ?
C45 C46 1.395(9) . ?
C46 H46 0.9500 . ?
C46 C47 1.381(9) . ?
C47 H47 0.9500 . ?
C47 C48 1.391(8) . ?
C48 H48 0.9500 . ?
C49 C50 1.393(7) . ?
C49 C54 1.396(7) . ?
C50 H50 0.9500 . ?
C50 C51 1.389(8) . ?
C51 H51 0.9500 . ?
C51 C52 1.380(8) . ?
C52 H52 0.9500 . ?
C52 C53 1.386(8) . ?
C53 H53 0.9500 . ?
C53 C54 1.390(7) . ?
C54 H54 0.9500 . ?
C55 C56 1.395(7) . ?
C56 H56 0.9500 . ?
C56 C57 1.391(8) . ?
C57 H57 0.9500 . ?
C57 C58 1.379(9) . ?
C58 H58 0.9500 . ?
C58 C59 1.380(9) . ?
C59 H59 0.9500 . ?
C60 C61 1.383(7) . ?
C60 C65 1.408(7) . ?
C61 H61 0.9500 . ?
C61 C62 1.405(7) . ?
C62 H62 0.9500 . ?
C62 C63 1.384(8) . ?
C63 H63 0.9500 . ?
C63 C64 1.386(8) . ?
C64 H64 0.9500 . ?
C64 C65 1.389(7) . ?
C65 H65 0.9500 . ?
C66 C67 1.386(7) . ?
C66 C71 1.396(7) . ?
C67 H67 0.9500 . ?
C67 C68 1.385(7) . ?
C68 H68 0.9500 . ?
C68 C69 1.393(8) . ?
C69 H69 0.9500 . ?
C69 C70 1.382(7) . ?
C70 H70 0.9500 . ?
C70 C71 1.379(7) . ?
C71 H71 0.9500 . ?
P1 F1 1.595(4) . ?
P1 F2 1.597(3) . ?
P1 F3 1.594(4) . ?
P1 F4 1.601(4) . ?
P1 F5 1.593(4) . ?
P1 F6 1.583(4) . ?

loop_
_geom_torsion_atom_site_label_1
_geom_torsion_atom_site_label_2
_geom_torsion_atom_site_label_3
_geom_torsion_atom_site_label_4
_geom_torsion
_geom_torsion_site_symmetry_1
_geom_torsion_site_symmetry_2
_geom_torsion_site_symmetry_3
_geom_torsion_site_symmetry_4
_geom_torsion_publ_flag
As1 C1 C2 C3 -177.8(4) . . . . ?
As1 C1 C6 C5 179.0(4) . . . . ?
As1 C7 C8 C9 -179.3(4) . . . . ?
As1 C7 C12 C11 -179.7(4) . . . . ?
As1 C13 C14 C15 -178.0(5) . . . . ?
As1 C13 C18 C17 178.5(4) . . . . ?
As2 C19 C20 C21 174.8(4) . . . . ?
As2 C19 C24 C23 -174.6(4) . . . . ?
As2 C25 C26 C27 -179.3(5) . . . . ?
As2 C25 C30 C29 179.2(5) . . . . ?
As2 C31 C32 C33 179.7(4) . . . . ?
As2 C31 C36 C35 179.3(4) . . . . ?
As3 C37 C38 C39 -176.8(5) . . . . ?
As3 C37 C42 C41 178.7(4) . . . . ?
As3 C43 C44 C45 -175.9(4) . . . . ?
As3 C43 C48 C47 175.9(4) . . . . ?
As3 C49 C50 C51 -179.8(5) . . . . ?
As3 C49 C54 C53 178.4(4) . . . . ?
As4 C55 C56 C57 179.2(5) . . . . ?
As4 C60 C61 C62 173.1(4) . . . . ?
As4 C60 C65 C64 -174.0(4) . . . . ?
As4 C66 C67 C68 -176.6(4) . . . . ?
As4 C66 C71 C70 177.1(4) . . . . ?
C1 As1 O1 Yb1 136.0(4) . . . . ?
C1 C2 C3 C4 -0.1(8) . . . . ?
C2 C1 C6 C5 2.9(8) . . . . ?
C2 C3 C4 C5 0.6(8) . . . . ?
C3 C4 C5 C6 0.7(8) . . . . ?
C4 C5 C6 C1 -2.4(8) . . . . ?
C6 C1 C2 C3 -1.6(8) . . . . ?
C7 As1 O1 Yb1 20.1(4) . . . . ?
C7 C8 C9 C10 -0.9(8) . . . . ?
C8 C7 C12 C11 -0.8(7) . . . . ?
C8 C9 C10 C11 -1.1(8) . . . . ?
C9 C10 C11 C12 2.1(8) . . . . ?
C10 C11 C12 C7 -1.2(8) . . . . ?
C12 C7 C8 C9 1.9(7) . . . . ?
C13 As1 O1 Yb1 -102.5(4) . . . . ?
C13 C14 C15 C16 -0.6(10) . . . . ?
C14 C13 C18 C17 -1.0(8) . . . . ?
C14 C15 C16 C17 -0.8(10) . . . . ?
C15 C16 C17 C18 1.3(9) . . . . ?
C16 C17 C18 C13 -0.4(9) . . . . ?
C18 C13 C14 C15 1.5(9) . . . . ?
C19 As2 O2 Yb1 -16.4(5) . . . . ?
C19 C20 C21 C22 0.1(8) . . . . ?
C20 C19 C24 C23 -0.1(7) . . . . ?
C20 C21 C22 C23 -0.3(8) . . . . ?
C21 C22 C23 C24 0.4(8) . . . . ?
C22 C23 C24 C19 -0.2(8) . . . . ?
C24 C19 C20 C21 0.1(8) . . . . ?
C25 As2 O2 Yb1 105.1(4) . . . . ?
C25 C26 C27 C28 -0.2(10) . . . . ?
C26 C25 C30 C29 -0.5(9) . . . . ?
C26 C27 C28 C29 0.2(10) . . . . ?
C027 C55 C56 C57 -0.5(9) . . . . ?
C27 C28 C29 C30 -0.3(10) . . . . ?
C28 C29 C30 C25 0.4(10) . . . . ?
C30 C25 C26 C27 0.3(9) . . . . ?
C31 As2 O2 Yb1 -134.2(4) . . . . ?
C31 C32 C33 C34 1.9(8) . . . . ?
C32 C31 C36 C35 0.5(8) . . . . ?
C32 C33 C34 C35 -1.2(8) . . . . ?
C33 C34 C35 C36 0.1(9) . . . . ?
C34 C35 C36 C31 0.2(8) . . . . ?
C36 C31 C32 C33 -1.5(7) . . . . ?
C37 As3 O3 Yb1 148.6(4) . . . . ?
C37 C38 C39 C40 -2.1(10) . . . . ?
C38 C37 C42 C41 2.2(9) . . . . ?
C38 C39 C40 C41 2.6(10) . . . . ?
C39 C40 C41 C42 -0.6(10) . . . . ?
C40 C41 C42 C37 -1.8(9) . . . . ?
C42 C37 C38 C39 -0.3(9) . . . . ?
C43 As3 O3 Yb1 31.2(5) . . . . ?
C43 C44 C45 C46 -0.4(9) . . . . ?
C44 C43 C48 C47 -0.2(8) . . . . ?
C44 C45 C46 C47 0.5(9) . . . . ?
C45 C46 C47 C48 -0.4(9) . . . . ?
C46 C47 C48 C43 0.2(8) . . . . ?
C48 C43 C44 C45 0.3(8) . . . . ?
C49 As3 O3 Yb1 -89.5(4) . . . . ?
C49 C50 C51 C52 2.0(10) . . . . ?
C50 C49 C54 C53 -1.1(8) . . . . ?
C50 C51 C52 C53 -2.2(10) . . . . ?
C51 C52 C53 C54 0.8(9) . . . . ?
C52 C53 C54 C49 0.9(8) . . . . ?
C54 C49 C50 C51 -0.4(9) . . . . ?
C55 As4 O4 Yb1 -17.5(6) . . . . ?
C55 C027 C59 C58 0.5(8) . . . . ?
C55 C56 C57 C58 0.5(11) . . . . ?
C56 C57 C58 C59 0.1(11) . . . . ?
C57 C58 C59 C027 -0.6(9) . . . . ?
C59 C027 C55 As4 -179.7(4) . . . . ?
C59 C027 C55 C56 0.0(8) . . . . ?
C60 As4 O4 Yb1 -134.1(5) . . . . ?
C60 C61 C62 C63 0.7(7) . . . . ?
C61 C60 C65 C64 0.1(7) . . . . ?
C61 C62 C63 C64 0.8(8) . . . . ?
C62 C63 C64 C65 -2.0(8) . . . . ?
C63 C64 C65 C60 1.5(8) . . . . ?
C65 C60 C61 C62 -1.2(7) . . . . ?
C66 As4 O4 Yb1 104.1(5) . . . . ?
C66 C67 C68 C69 -0.6(8) . . . . ?
C67 C66 C71 C70 0.1(8) . . . . ?
C67 C68 C69 C70 0.7(9) . . . . ?
C68 C69 C70 C71 -0.4(9) . . . . ?
C69 C70 C71 C66 0.0(9) . . . . ?
C71 C66 C67 C68 0.2(8) . . . . ?
